data_4316307
loop_
_publ_author_name
'Fergus R. Knight'
'Amy L. Fuller'
'Michael B\"uhl'
'Alexandra M. Z. Slawin'
'J. Derek Woollins'

_publ_section_title
;
 Hypervalent Adducts of Chalcogen-Containing peri-Substituted
 Naphthalenes; Reactions of Sulfur, Selenium, and Tellurium with
 Dihalogens
;
_journal_name_full 'Inorganic Chemistry'
_journal_page_first 7577
_journal_page_last 7596
_journal_paper_doi 10.1021/ic101086h
_journal_volume 49
_journal_year 2010
_chemical_formula_moiety 'C16 H11 I3 Te '
_chemical_formula_sum 'C16 H11 I3 Te'
_chemical_formula_weight 711.58
_space_group_IT_number 2
_symmetry_cell_setting triclinic
_symmetry_Int_Tables_number 2
_symmetry_space_group_name_Hall '-P 1'
_symmetry_space_group_name_H-M 'P -1'
_cell_angle_alpha 104.034(9)
_cell_angle_beta 92.232(12)
_cell_angle_gamma 103.475(12)
_cell_formula_units_Z 2
_cell_length_a 7.290(4)
_cell_length_b 9.642(6)
_cell_length_c 13.294(7)
_cell_measurement_reflns_used 3369
_cell_measurement_temperature 125.1
_cell_measurement_theta_max 26.4
_cell_measurement_theta_min 1.6
_cell_volume 877.1(9)
_computing_cell_refinement CrystalClear
_computing_data_collection CrystalClear
_computing_data_reduction CrystalStructure
_computing_publication_material 'CrystalStructure 3.8'
_computing_structure_refinement SHELXL
_computing_structure_solution SIR2004
_diffrn_ambient_temperature 125(2)
_diffrn_detector_area_resol_mean 14.63
_diffrn_measured_fraction_theta_full 0.955
_diffrn_measured_fraction_theta_max 0.955
_diffrn_measurement_device_type 'Rigaku Saturn'
_diffrn_measurement_method \w
_diffrn_radiation_type 'Mo K\a'
_diffrn_radiation_wavelength 0.71075
_diffrn_reflns_av_R_equivalents 0.071
_diffrn_reflns_limit_h_max 9
_diffrn_reflns_limit_h_min -8
_diffrn_reflns_limit_k_max 10
_diffrn_reflns_limit_k_min -12
_diffrn_reflns_limit_l_max 15
_diffrn_reflns_limit_l_min -16
_diffrn_reflns_number 9605
_diffrn_reflns_theta_full 26.39
_diffrn_reflns_theta_max 26.39
_exptl_absorpt_coefficient_mu 6.967
_exptl_absorpt_correction_T_max 0.811
_exptl_absorpt_correction_T_min 0.632
_exptl_absorpt_correction_type multi-scan
_exptl_absorpt_process_details 'Jacobson, R. (1998) Private communication'
_exptl_crystal_colour orange
_exptl_crystal_density_diffrn 2.695
_exptl_crystal_density_method 'not measured'
_exptl_crystal_description prism
_exptl_crystal_F_000 636.00
_exptl_crystal_size_max 0.12
_exptl_crystal_size_mid 0.03
_exptl_crystal_size_min 0.03
_refine_diff_density_max 2.28
_refine_diff_density_min -2.40
_refine_ls_extinction_method none
_refine_ls_goodness_of_fit_ref 1.134
_refine_ls_hydrogen_treatment refall
_refine_ls_number_parameters 182
_refine_ls_number_reflns 3429
_refine_ls_R_factor_gt 0.0589
_refine_ls_shift/su_max 0.0010
_refine_ls_structure_factor_coef Fsqd
_refine_ls_weighting_details 'w = 1/[\s^2^(Fo^2^)+(0.1204P)^2^+5.0805P] where P=(Fo^2^+2Fc^2^)/3'
_refine_ls_weighting_scheme calc
_refine_ls_wR_factor_ref 0.1966
_reflns_number_gt 3196
_reflns_number_total 3429
_reflns_threshold_expression F^2^>2.0\s(F^2^)
_cod_data_source_file ic101086h_si_014.cif
_cod_data_source_block '__FKDW236-1'
_cod_original_cell_volume 877.0(9)
_cod_original_formula_sum 'C16 H11 I3 Te '
_cod_database_code 4316307

loop_
_symmetry_equiv_pos_site_id
_symmetry_equiv_pos_as_xyz
1 +X,+Y,+Z
2 -X,-Y,-Z

loop_
_atom_site_label
_atom_site_type_symbol
_atom_site_fract_x
_atom_site_fract_y
_atom_site_fract_z
_atom_site_U_iso_or_equiv
_atom_site_adp_type
_atom_site_occupancy
_atom_site_symmetry_multiplicity
_atom_site_calc_flag
_atom_site_refinement_flags
_atom_site_disorder_assembly
_atom_site_disorder_group
I(1) I 1.31905(11) 0.00210(9) 0.28489(5) 0.0356(2) Uani 1.00 1 d . . .
I(2) I 0.73357(10) -0.07948(7) 0.09601(5) 0.0283(2) Uani 1.00 1 d . . .
I(3) I 1.38307(9) 0.42882(8) 0.25205(6) 0.0301(2) Uani 1.00 1 d . . .
Te(1) Te 1.06064(8) 0.17809(7) 0.16975(4) 0.0215(2) Uani 1.00 1 d . . .
C(1) C 1.2176(16) 0.1219(12) 0.4149(8) 0.033(2) Uani 1.00 1 d . . .
C(2) C 1.3069(17) 0.1227(14) 0.5089(9) 0.039(2) Uani 1.00 1 d . . .
C(3) C 1.2471(18) 0.1802(12) 0.6028(8) 0.036(2) Uani 1.00 1 d . . .
C(4) C 1.0935(18) 0.2384(13) 0.6032(8) 0.036(2) Uani 1.00 1 d . . .
C(5) C 1.0008(13) 0.2455(11) 0.5117(7) 0.0234(19) Uani 1.00 1 d . . .
C(6) C 0.8407(16) 0.3067(11) 0.5149(8) 0.032(2) Uani 1.00 1 d . . .
C(7) C 0.7420(13) 0.3108(12) 0.4285(8) 0.030(2) Uani 1.00 1 d . . .
C(8) C 0.8085(14) 0.2631(12) 0.3320(8) 0.030(2) Uani 1.00 1 d . . .
C(9) C 0.9666(14) 0.2119(11) 0.3238(7) 0.0236(19) Uani 1.00 1 d . . .
C(10) C 1.0673(13) 0.1917(11) 0.4133(6) 0.0237(19) Uani 1.00 1 d . . .
C(11) C 0.9121(13) 0.3129(10) 0.1111(7) 0.0219(18) Uani 1.00 1 d . . .
C(12) C 0.8178(16) 0.2573(12) 0.0101(7) 0.031(2) Uani 1.00 1 d . . .
C(13) C 0.7388(14) 0.3476(11) -0.0321(8) 0.028(2) Uani 1.00 1 d . . .
C(14) C 0.7481(13) 0.4894(12) 0.0207(9) 0.030(2) Uani 1.00 1 d . . .
C(15) C 0.8362(14) 0.5453(11) 0.1222(8) 0.026(2) Uani 1.00 1 d . . .
C(16) C 0.9199(15) 0.4571(11) 0.1661(8) 0.029(2) Uani 1.00 1 d . . .
H(2) H 1.4136 0.0819 0.5083 0.047 Uiso 1.00 1 c R . .
H(3) H 1.3112 0.1797 0.6662 0.043 Uiso 1.00 1 c R . .
H(4) H 1.0483 0.2752 0.6679 0.043 Uiso 1.00 1 c R . .
H(6) H 0.8019 0.3463 0.5809 0.038 Uiso 1.00 1 c R . .
H(7) H 0.6299 0.3452 0.4330 0.036 Uiso 1.00 1 c R . .
H(8) H 0.7408 0.2669 0.2705 0.035 Uiso 1.00 1 c R . .
H(12) H 0.8094 0.1586 -0.0280 0.037 Uiso 1.00 1 c R . .
H(13) H 0.6752 0.3106 -0.1005 0.034 Uiso 1.00 1 c R . .
H(14) H 0.6943 0.5504 -0.0118 0.036 Uiso 1.00 1 c R . .
H(15) H 0.8385 0.6428 0.1604 0.031 Uiso 1.00 1 c R . .
H(16) H 0.9835 0.4949 0.2345 0.034 Uiso 1.00 1 c R . .

loop_
_atom_site_aniso_label
_atom_site_aniso_U_11
_atom_site_aniso_U_22
_atom_site_aniso_U_33
_atom_site_aniso_U_12
_atom_site_aniso_U_13
_atom_site_aniso_U_23
I(1) 0.0420(4) 0.0457(5) 0.0294(4) 0.0310(3) 0.0077(3) 0.0089(3)
I(2) 0.0284(4) 0.0259(4) 0.0303(4) 0.0065(2) 0.0040(2) 0.0069(2)
I(3) 0.0186(3) 0.0367(4) 0.0360(4) 0.0063(3) 0.0004(2) 0.0124(3)
Te(1) 0.0184(4) 0.0270(4) 0.0217(3) 0.0095(2) 0.0040(2) 0.0072(3)
C(1) 0.038(6) 0.037(5) 0.027(5) 0.016(4) 0.013(4) 0.005(4)
C(2) 0.032(6) 0.055(7) 0.040(6) 0.030(5) 0.000(4) 0.013(5)
C(3) 0.053(7) 0.034(5) 0.028(5) 0.022(5) 0.004(4) 0.011(4)
C(4) 0.052(7) 0.040(6) 0.019(4) 0.023(5) 0.008(4) 0.004(4)
C(5) 0.018(4) 0.029(5) 0.025(4) 0.007(3) -0.001(3) 0.010(3)
C(6) 0.033(5) 0.028(5) 0.034(5) 0.013(4) 0.004(4) 0.000(4)
C(7) 0.008(4) 0.042(6) 0.042(6) 0.012(4) 0.002(3) 0.009(4)
C(8) 0.024(5) 0.036(5) 0.024(4) 0.003(4) 0.003(3) 0.003(4)
C(9) 0.024(4) 0.031(5) 0.019(4) 0.008(3) 0.008(3) 0.008(3)
C(10) 0.020(4) 0.036(5) 0.012(4) 0.005(3) 0.001(3) 0.004(3)
C(11) 0.019(4) 0.028(4) 0.021(4) 0.011(3) -0.000(3) 0.005(3)
C(12) 0.037(6) 0.038(5) 0.020(4) 0.012(4) -0.005(4) 0.006(4)
C(13) 0.021(4) 0.033(5) 0.028(5) 0.002(4) -0.005(3) 0.007(4)
C(14) 0.014(4) 0.035(5) 0.044(6) 0.007(3) 0.002(4) 0.016(4)
C(15) 0.025(5) 0.026(4) 0.028(4) 0.007(3) -0.006(4) 0.009(4)
C(16) 0.030(5) 0.027(5) 0.033(5) 0.014(4) 0.009(4) 0.008(4)

loop_
_atom_type_symbol
_atom_type_description
_atom_type_scat_dispersion_real
_atom_type_scat_dispersion_imag
_atom_type_scat_source
C C 0.003 0.002
;
International Tables for Crystallography
(1992, Vol. C, Tables 4.2.6.8 and 6.1.1.4)
;
H H 0.000 0.000
;
International Tables for Crystallography
(1992, Vol. C, Table 6.1.1.4)
;
I I -0.474 1.812
;
International Tables for Crystallography
(1992, Vol. C, Tables 4.2.6.8 and 6.1.1.4)
;
Te Te -0.531 1.675
;
International Tables for Crystallography
(1992, Vol. C, Tables 4.2.6.8 and 6.1.1.4)
;

loop_
_geom_angle_atom_site_label_1
_geom_angle_atom_site_label_2
_geom_angle_atom_site_label_3
_geom_angle
_geom_angle_publ_flag
_geom_angle_site_symmetry_1
_geom_angle_site_symmetry_2
_geom_angle_site_symmetry_3
I(2) Te(1) I(3) 177.27(3) yes . . .
I(2) Te(1) C(9) 89.3(2) yes . . .
I(2) Te(1) C(11) 90.5(2) yes . . .
I(3) Te(1) C(9) 88.4(2) yes . . .
I(3) Te(1) C(11) 91.2(2) yes . . .
C(9) Te(1) C(11) 98.2(4) yes . . .
I(1) C(1) C(2) 113.4(9) yes . . .
I(1) C(1) C(10) 126.3(7) yes . . .
C(2) C(1) C(10) 120.2(10) yes . . .
C(1) C(2) C(3) 122.4(13) yes . . .
C(2) C(3) C(4) 118.5(11) yes . . .
C(3) C(4) C(5) 122.0(10) yes . . .
C(4) C(5) C(6) 120.5(10) yes . . .
C(4) C(5) C(10) 120.0(10) yes . . .
C(6) C(5) C(10) 119.5(9) yes . . .
C(5) C(6) C(7) 122.8(10) yes . . .
C(6) C(7) C(8) 118.4(10) yes . . .
C(7) C(8) C(9) 121.7(10) yes . . .
Te(1) C(9) C(8) 113.8(7) yes . . .
Te(1) C(9) C(10) 124.2(7) yes . . .
C(8) C(9) C(10) 121.9(9) yes . . .
C(1) C(10) C(5) 116.5(9) yes . . .
C(1) C(10) C(9) 128.2(8) yes . . .
C(5) C(10) C(9) 115.2(9) yes . . .
Te(1) C(11) C(12) 118.1(7) yes . . .
Te(1) C(11) C(16) 122.0(7) yes . . .
C(12) C(11) C(16) 119.7(11) yes . . .
C(11) C(12) C(13) 118.6(9) yes . . .
C(12) C(13) C(14) 122.1(9) yes . . .
C(13) C(14) C(15) 120.2(11) yes . . .
C(14) C(15) C(16) 118.9(9) yes . . .
C(11) C(16) C(15) 120.5(9) yes . . .
C(1) C(2) H(2) 118.8 no . . .
C(3) C(2) H(2) 118.8 no . . .
C(2) C(3) H(3) 120.7 no . . .
C(4) C(3) H(3) 120.8 no . . .
C(3) C(4) H(4) 119.0 no . . .
C(5) C(4) H(4) 119.0 no . . .
C(5) C(6) H(6) 118.6 no . . .
C(7) C(6) H(6) 118.6 no . . .
C(6) C(7) H(7) 120.8 no . . .
C(8) C(7) H(7) 120.8 no . . .
C(7) C(8) H(8) 119.1 no . . .
C(9) C(8) H(8) 119.1 no . . .
C(11) C(12) H(12) 120.7 no . . .
C(13) C(12) H(12) 120.7 no . . .
C(12) C(13) H(13) 119.0 no . . .
C(14) C(13) H(13) 119.0 no . . .
C(13) C(14) H(14) 119.9 no . . .
C(15) C(14) H(14) 119.9 no . . .
C(14) C(15) H(15) 120.5 no . . .
C(16) C(15) H(15) 120.5 no . . .
C(11) C(16) H(16) 119.8 no . . .
C(15) C(16) H(16) 119.7 no . . .

loop_
_geom_bond_atom_site_label_1
_geom_bond_atom_site_label_2
_geom_bond_distance
_geom_bond_publ_flag
_geom_bond_site_symmetry_1
_geom_bond_site_symmetry_2
I(1) C(1) 2.097(11) yes . .
I(2) Te(1) 2.9480(7) yes . .
I(3) Te(1) 2.9042(7) yes . .
Te(1) C(9) 2.159(9) yes . .
Te(1) C(11) 2.134(11) yes . .
C(1) C(2) 1.384(17) yes . .
C(1) C(10) 1.415(17) yes . .
C(2) C(3) 1.369(17) yes . .
C(3) C(4) 1.36(2) yes . .
C(4) C(5) 1.392(16) yes . .
C(5) C(6) 1.423(16) yes . .
C(5) C(10) 1.432(13) yes . .
C(6) C(7) 1.345(16) yes . .
C(7) C(8) 1.400(15) yes . .
C(8) C(9) 1.354(16) yes . .
C(9) C(10) 1.450(14) yes . .
C(11) C(12) 1.404(13) yes . .
C(11) C(16) 1.392(14) yes . .
C(12) C(13) 1.360(18) yes . .
C(13) C(14) 1.362(15) yes . .
C(14) C(15) 1.394(14) yes . .
C(15) C(16) 1.375(17) yes . .
C(2) H(2) 0.950 no . .
C(3) H(3) 0.950 no . .
C(4) H(4) 0.950 no . .
C(6) H(6) 0.950 no . .
C(7) H(7) 0.950 no . .
C(8) H(8) 0.950 no . .
C(12) H(12) 0.950 no . .
C(13) H(13) 0.950 no . .
C(14) H(14) 0.950 no . .
C(15) H(15) 0.950 no . .
C(16) H(16) 0.950 no . .

loop_
_geom_contact_atom_site_label_1
_geom_contact_atom_site_label_2
_geom_contact_distance
_geom_contact_publ_flag
_geom_contact_site_symmetry_1
_geom_contact_site_symmetry_2
I(1) Te(1) 3.3608(11) ? . .
I(1) C(2) 2.936(11) ? . .
I(1) C(10) 3.149(10) ? . .
I(3) C(9) 3.569(9) ? . .
Te(1) I(1) 3.3608(11) ? . .
Te(1) C(8) 2.976(11) ? . .
Te(1) C(10) 3.206(9) ? . .
Te(1) C(12) 3.057(12) ? . .
Te(1) C(16) 3.105(12) ? . .
C(1) C(3) 2.413(15) ? . .
C(1) C(4) 2.762(15) ? . .
C(1) C(5) 2.421(16) ? . .
C(1) C(9) 2.577(17) ? . .
C(2) I(1) 2.936(11) ? . .
C(2) C(4) 2.349(18) ? . .
C(2) C(5) 2.756(18) ? . .
C(2) C(10) 2.426(18) ? . .
C(3) C(1) 2.413(15) ? . .
C(3) C(5) 2.411(18) ? . .
C(3) C(10) 2.832(16) ? . .
C(4) C(1) 2.762(15) ? . .
C(4) C(2) 2.349(18) ? . .
C(4) C(6) 2.444(18) ? . .
C(4) C(10) 2.446(14) ? . .
C(5) C(1) 2.421(16) ? . .
C(5) C(2) 2.756(18) ? . .
C(5) C(3) 2.411(18) ? . .
C(5) C(7) 2.430(16) ? . .
C(5) C(8) 2.784(15) ? . .
C(5) C(9) 2.434(13) ? . .
C(6) C(4) 2.444(18) ? . .
C(6) C(8) 2.358(15) ? . .
C(6) C(9) 2.752(14) ? . .
C(6) C(10) 2.466(15) ? . .
C(7) C(5) 2.430(16) ? . .
C(7) C(9) 2.406(15) ? . .
C(7) C(10) 2.859(15) ? . .
C(8) Te(1) 2.976(11) ? . .
C(8) C(5) 2.784(15) ? . .
C(8) C(6) 2.358(15) ? . .
C(8) C(10) 2.452(16) ? . .
C(8) C(11) 3.180(15) ? . .
C(8) C(16) 3.233(17) ? . .
C(9) I(3) 3.569(9) ? . .
C(9) C(1) 2.577(17) ? . .
C(9) C(5) 2.434(13) ? . .
C(9) C(6) 2.752(14) ? . .
C(9) C(7) 2.406(15) ? . .
C(9) C(11) 3.246(15) ? . .
C(9) C(16) 3.582(17) ? . .
C(10) I(1) 3.149(10) ? . .
C(10) Te(1) 3.206(9) ? . .
C(10) C(2) 2.426(18) ? . .
C(10) C(3) 2.832(16) ? . .
C(10) C(4) 2.446(14) ? . .
C(10) C(6) 2.466(15) ? . .
C(10) C(7) 2.859(15) ? . .
C(10) C(8) 2.452(16) ? . .
C(11) C(8) 3.180(15) ? . .
C(11) C(9) 3.246(15) ? . .
C(11) C(13) 2.377(15) ? . .
C(11) C(14) 2.756(17) ? . .
C(11) C(14) 3.549(15) ? . 2_765
C(11) C(15) 2.402(16) ? . .
C(12) Te(1) 3.057(12) ? . .
C(12) C(14) 2.381(18) ? . .
C(12) C(15) 2.785(15) ? . .
C(12) C(15) 3.578(15) ? . 2_765
C(12) C(16) 2.417(13) ? . .
C(13) C(11) 2.377(15) ? . .
C(13) C(15) 2.388(12) ? . .
C(13) C(15) 3.390(14) ? . 2_765
C(13) C(16) 2.744(14) ? . .
C(13) C(16) 3.563(15) ? . 2_765
C(14) C(11) 2.756(17) ? . .
C(14) C(11) 3.549(15) ? . 2_765
C(14) C(12) 2.381(18) ? . .
C(14) C(16) 2.385(17) ? . .
C(14) C(16) 3.577(16) ? . 2_765
C(15) C(11) 2.402(16) ? . .
C(15) C(12) 2.785(15) ? . .
C(15) C(12) 3.578(15) ? . 2_765
C(15) C(13) 2.388(12) ? . .
C(15) C(13) 3.390(14) ? . 2_765
C(16) Te(1) 3.105(12) ? . .
C(16) C(8) 3.233(17) ? . .
C(16) C(9) 3.582(17) ? . .
C(16) C(12) 2.417(13) ? . .
C(16) C(13) 2.744(14) ? . .
C(16) C(13) 3.563(15) ? . 2_765
C(16) C(14) 2.385(17) ? . .
C(16) C(14) 3.577(16) ? . 2_765
I(1) H(2) 2.893 ? . .
I(1) H(4) 3.510 ? . 2_756
I(1) H(7) 3.599 ? . 1_655
I(1) H(8) 3.554 ? . 1_655
I(1) H(12) 3.383 ? . 2_755
I(1) H(13) 3.403 ? . 2_755
I(2) H(3) 3.527 ? . 2_756
I(2) H(8) 3.562 ? . .
I(2) H(12) 3.100 ? . .
I(2) H(13) 3.291 ? . 2_655
I(2) H(14) 3.447 ? . 1_545
I(2) H(15) 3.241 ? . 1_545
I(3) H(6) 3.273 ? . 2_766
I(3) H(7) 3.309 ? . 1_655
I(3) H(8) 3.367 ? . 1_655
I(3) H(14) 3.284 ? . 2_765
I(3) H(16) 3.135 ? . .
Te(1) H(8) 2.929 ? . .
Te(1) H(12) 3.087 ? . .
Te(1) H(16) 3.154 ? . .
C(1) H(2) 2.021 ? . .
C(1) H(3) 3.268 ? . .
C(1) H(7) 3.225 ? . 1_655
C(2) H(2) 3.128 ? . 2_856
C(2) H(3) 2.027 ? . .
C(2) H(4) 3.206 ? . .
C(2) H(7) 3.169 ? . 1_655
C(3) H(2) 2.007 ? . .
C(3) H(4) 2.005 ? . .
C(3) H(15) 3.355 ? . 2_766
C(4) H(2) 3.204 ? . .
C(4) H(3) 2.022 ? . .
C(4) H(6) 2.611 ? . .
C(4) H(15) 3.051 ? . 2_766
C(4) H(16) 3.108 ? . 2_766
C(5) H(3) 3.268 ? . .
C(5) H(4) 2.030 ? . .
C(5) H(6) 2.055 ? . .
C(5) H(7) 3.288 ? . .
C(6) H(2) 3.338 ? . 1_455
C(6) H(4) 2.605 ? . .
C(6) H(7) 2.005 ? . .
C(6) H(8) 3.211 ? . .
C(6) H(16) 3.440 ? . 2_766
C(7) H(2) 3.255 ? . 1_455
C(7) H(6) 1.983 ? . .
C(7) H(8) 2.039 ? . .
C(8) H(6) 3.215 ? . .
C(8) H(7) 2.055 ? . .
C(8) H(16) 2.916 ? . .
C(9) H(7) 3.259 ? . .
C(9) H(8) 1.998 ? . .
C(9) H(16) 3.209 ? . .
C(10) H(2) 3.276 ? . .
C(10) H(4) 3.299 ? . .
C(10) H(6) 3.316 ? . .
C(10) H(8) 3.303 ? . .
C(11) H(8) 2.579 ? . .
C(11) H(12) 2.058 ? . .
C(11) H(13) 3.236 ? . .
C(11) H(14) 3.330 ? . 2_765
C(11) H(15) 3.263 ? . .
C(11) H(16) 2.038 ? . .
C(12) H(8) 3.512 ? . .
C(12) H(13) 2.001 ? . .
C(12) H(14) 3.232 ? . .
C(12) H(15) 3.566 ? . 2_765
C(12) H(16) 3.275 ? . .
C(13) H(12) 2.018 ? . .
C(13) H(14) 2.012 ? . .
C(13) H(14) 3.548 ? . 2_665
C(13) H(15) 3.246 ? . .
C(13) H(15) 3.572 ? . 2_765
C(14) H(12) 3.237 ? . .
C(14) H(13) 2.003 ? . .
C(14) H(14) 3.152 ? . 2_665
C(14) H(15) 2.047 ? . .
C(14) H(16) 3.246 ? . .
C(15) H(4) 2.879 ? . 2_766
C(15) H(13) 3.241 ? . .
C(15) H(13) 3.559 ? . 2_765
C(15) H(14) 2.041 ? . .
C(15) H(16) 2.022 ? . .
C(16) H(4) 2.916 ? . 2_766
C(16) H(8) 2.694 ? . .
C(16) H(12) 3.279 ? . .
C(16) H(13) 3.544 ? . 2_765
C(16) H(14) 3.244 ? . .
C(16) H(14) 3.549 ? . 2_765
C(16) H(15) 2.030 ? . .
H(2) I(1) 2.893 ? . .
H(2) C(1) 2.021 ? . .
H(2) C(2) 3.128 ? . 2_856
H(2) C(3) 2.007 ? . .
H(2) C(4) 3.204 ? . .
H(2) C(6) 3.338 ? . 1_655
H(2) C(7) 3.255 ? . 1_655
H(2) C(10) 3.276 ? . .
H(2) H(2) 2.215 ? . 2_856
H(2) H(3) 2.312 ? . .
H(2) H(6) 3.267 ? . 1_655
H(2) H(7) 3.069 ? . 1_655
H(3) I(2) 3.527 ? . 2_756
H(3) C(1) 3.268 ? . .
H(3) C(2) 2.027 ? . .
H(3) C(4) 2.022 ? . .
H(3) C(5) 3.268 ? . .
H(3) H(2) 2.312 ? . .
H(3) H(4) 2.311 ? . .
H(3) H(15) 2.930 ? . 2_766
H(4) I(1) 3.510 ? . 2_756
H(4) C(2) 3.206 ? . .
H(4) C(3) 2.005 ? . .
H(4) C(5) 2.030 ? . .
H(4) C(6) 2.605 ? . .
H(4) C(10) 3.299 ? . .
H(4) C(15) 2.879 ? . 2_766
H(4) C(16) 2.916 ? . 2_766
H(4) H(3) 2.311 ? . .
H(4) H(6) 2.414 ? . .
H(4) H(15) 2.279 ? . 2_766
H(4) H(16) 2.349 ? . 2_766
H(6) I(3) 3.273 ? . 2_766
H(6) C(4) 2.611 ? . .
H(6) C(5) 2.055 ? . .
H(6) C(7) 1.983 ? . .
H(6) C(8) 3.215 ? . .
H(6) C(10) 3.316 ? . .
H(6) H(2) 3.267 ? . 1_455
H(6) H(4) 2.414 ? . .
H(6) H(7) 2.287 ? . .
H(6) H(16) 2.753 ? . 2_766
H(7) I(1) 3.599 ? . 1_455
H(7) I(3) 3.309 ? . 1_455
H(7) C(1) 3.225 ? . 1_455
H(7) C(2) 3.169 ? . 1_455
H(7) C(5) 3.288 ? . .
H(7) C(6) 2.005 ? . .
H(7) C(8) 2.055 ? . .
H(7) C(9) 3.259 ? . .
H(7) H(2) 3.069 ? . 1_455
H(7) H(6) 2.287 ? . .
H(7) H(8) 2.349 ? . .
H(8) I(1) 3.554 ? . 1_455
H(8) I(2) 3.562 ? . .
H(8) I(3) 3.367 ? . 1_455
H(8) Te(1) 2.929 ? . .
H(8) C(6) 3.211 ? . .
H(8) C(7) 2.039 ? . .
H(8) C(9) 1.998 ? . .
H(8) C(10) 3.303 ? . .
H(8) C(11) 2.579 ? . .
H(8) C(12) 3.512 ? . .
H(8) C(16) 2.694 ? . .
H(8) H(7) 2.349 ? . .
H(8) H(16) 2.637 ? . .
H(12) I(1) 3.383 ? . 2_755
H(12) I(2) 3.100 ? . .
H(12) Te(1) 3.087 ? . .
H(12) C(11) 2.058 ? . .
H(12) C(13) 2.018 ? . .
H(12) C(14) 3.237 ? . .
H(12) C(16) 3.279 ? . .
H(12) H(13) 2.305 ? . .
H(13) I(1) 3.403 ? . 2_755
H(13) I(2) 3.291 ? . 2_655
H(13) C(11) 3.236 ? . .
H(13) C(12) 2.001 ? . .
H(13) C(14) 2.003 ? . .
H(13) C(15) 3.241 ? . .
H(13) C(15) 3.559 ? . 2_765
H(13) C(16) 3.544 ? . 2_765
H(13) H(12) 2.305 ? . .
H(13) H(14) 2.296 ? . .
H(13) H(14) 3.508 ? . 2_665
H(13) H(16) 3.560 ? . 2_765
H(14) I(2) 3.447 ? . 1_565
H(14) I(3) 3.284 ? . 2_765
H(14) C(11) 3.330 ? . 2_765
H(14) C(12) 3.232 ? . .
H(14) C(13) 2.012 ? . .
H(14) C(13) 3.548 ? . 2_665
H(14) C(14) 3.152 ? . 2_665
H(14) C(15) 2.041 ? . .
H(14) C(16) 3.244 ? . .
H(14) C(16) 3.549 ? . 2_765
H(14) H(13) 2.296 ? . .
H(14) H(13) 3.508 ? . 2_665
H(14) H(14) 2.829 ? . 2_665
H(14) H(15) 2.350 ? . .
H(15) I(2) 3.241 ? . 1_565
H(15) C(3) 3.355 ? . 2_766
H(15) C(4) 3.051 ? . 2_766
H(15) C(11) 3.263 ? . .
H(15) C(12) 3.566 ? . 2_765
H(15) C(13) 3.246 ? . .
H(15) C(13) 3.572 ? . 2_765
H(15) C(14) 2.047 ? . .
H(15) C(16) 2.030 ? . .
H(15) H(3) 2.930 ? . 2_766
H(15) H(4) 2.279 ? . 2_766
H(15) H(14) 2.350 ? . .
H(15) H(16) 2.329 ? . .
H(16) I(3) 3.135 ? . .
H(16) Te(1) 3.154 ? . .
H(16) C(4) 3.108 ? . 2_766
H(16) C(6) 3.440 ? . 2_766
H(16) C(8) 2.916 ? . .
H(16) C(9) 3.209 ? . .
H(16) C(11) 2.038 ? . .
H(16) C(12) 3.275 ? . .
H(16) C(14) 3.246 ? . .
H(16) C(15) 2.022 ? . .
H(16) H(4) 2.349 ? . 2_766
H(16) H(6) 2.753 ? . 2_766
H(16) H(8) 2.637 ? . .
H(16) H(13) 3.560 ? . 2_765
H(16) H(15) 2.329 ? . .
I(1) Te(1) 3.3608(11) ? . .
I(2) Te(1) 2.9480(7) ? . .
I(3) Te(1) 2.9042(7) ? . .

loop_
_geom_torsion_atom_site_label_1
_geom_torsion_atom_site_label_2
_geom_torsion_atom_site_label_3
_geom_torsion_atom_site_label_4
_geom_torsion
_geom_torsion_publ_flag
_geom_torsion_site_symmetry_1
_geom_torsion_site_symmetry_2
_geom_torsion_site_symmetry_3
_geom_torsion_site_symmetry_4
I(2) Te(1) C(9) C(8) -71.6(7) ? . . . .
I(2) Te(1) C(9) C(10) 112.2(7) ? . . . .
I(2) Te(1) C(11) C(12) -46.3(7) ? . . . .
I(2) Te(1) C(11) C(16) 139.3(8) ? . . . .
I(3) Te(1) C(9) C(8) 109.8(7) ? . . . .
I(3) Te(1) C(9) C(10) -66.4(7) ? . . . .
I(3) Te(1) C(11) C(12) 135.8(7) ? . . . .
I(3) Te(1) C(11) C(16) -38.6(8) ? . . . .
C(9) Te(1) C(11) C(12) -135.7(8) ? . . . .
C(9) Te(1) C(11) C(16) 49.9(8) ? . . . .
C(11) Te(1) C(9) C(8) 18.8(7) ? . . . .
C(11) Te(1) C(9) C(10) -157.3(7) ? . . . .
I(1) C(1) C(2) C(3) -172.4(9) ? . . . .
I(1) C(1) C(10) C(5) 169.6(7) ? . . . .
I(1) C(1) C(10) C(9) -8.2(15) ? . . . .
C(2) C(1) C(10) C(5) -7.2(15) ? . . . .
C(2) C(1) C(10) C(9) 175.0(10) ? . . . .
C(10) C(1) C(2) C(3) 4.8(18) ? . . . .
C(1) C(2) C(3) C(4) 0.2(14) ? . . . .
C(2) C(3) C(4) C(5) -2.3(17) ? . . . .
C(3) C(4) C(5) C(6) 179.9(8) ? . . . .
C(3) C(4) C(5) C(10) -0.5(14) ? . . . .
C(4) C(5) C(6) C(7) -177.4(10) ? . . . .
C(4) C(5) C(10) C(1) 5.2(14) ? . . . .
C(4) C(5) C(10) C(9) -176.8(9) ? . . . .
C(6) C(5) C(10) C(1) -175.2(9) ? . . . .
C(6) C(5) C(10) C(9) 2.8(13) ? . . . .
C(10) C(5) C(6) C(7) 3.1(15) ? . . . .
C(5) C(6) C(7) C(8) -5.0(16) ? . . . .
C(6) C(7) C(8) C(9) 0.9(15) ? . . . .
C(7) C(8) C(9) Te(1) -171.0(8) ? . . . .
C(7) C(8) C(9) C(10) 5.3(15) ? . . . .
Te(1) C(9) C(10) C(1) -13.2(14) ? . . . .
Te(1) C(9) C(10) C(5) 169.0(6) ? . . . .
C(8) C(9) C(10) C(1) 170.9(10) ? . . . .
C(8) C(9) C(10) C(5) -6.9(13) ? . . . .
Te(1) C(11) C(12) C(13) -173.5(8) ? . . . .
Te(1) C(11) C(16) C(15) 174.3(8) ? . . . .
C(12) C(11) C(16) C(15) -0.1(13) ? . . . .
C(16) C(11) C(12) C(13) 1.1(15) ? . . . .
C(11) C(12) C(13) C(14) -0.2(13) ? . . . .
C(12) C(13) C(14) C(15) -1.7(16) ? . . . .
C(13) C(14) C(15) C(16) 2.6(15) ? . . . .
C(14) C(15) C(16) C(11) -1.7(16) ? . . . .

loop_
_cod_related_entry_id
_cod_related_entry_database
_cod_related_entry_code
1 ChemSpider 30661022
